data_2005404
loop_
_publ_author_name
'Feigel, M.'
'Strassner, Th.'
'Manero, J.'
'Weckert, E.'

_publ_section_title
;
 4,4'-Bis(2,4,6-trimethylbenzenesulfonamido)diphenylmethane
;
_journal_issue 9
_journal_name_full 'Acta Crystallographica Section C'
_journal_page_first 2303
_journal_page_last 2305
_journal_paper_doi 10.1107/S0108270196002016
_journal_volume 52
_journal_year 1996
_chemical_formula_sum 'C31 H32 N2 O4 S2'
_chemical_formula_weight 560.73
_space_group_IT_number 14
_symmetry_cell_setting monoclinic
_symmetry_space_group_name_Hall '-P 2yn'
_symmetry_space_group_name_H-M 'P 1 21/n 1'
_atom_type_scat_source IntTabIV
_cell_angle_alpha 90
_cell_angle_beta 112.447(9)
_cell_angle_gamma 90
_cell_formula_units_Z 4
_cell_length_a 21.330(1)
_cell_length_b 5.4002(1)
_cell_length_c 26.232(2)
_cell_measurement_reflns_used 20
_cell_measurement_temperature 293
_cell_measurement_theta_max 33
_cell_measurement_theta_min 15
_cell_volume 2792.6(3)
_diffrn_measurement_device 'Huber four-cirlce'
_diffrn_measurement_method '\w/2\q scans'
_diffrn_radiation_type CuK\a
_diffrn_radiation_wavelength 1.5405
_diffrn_reflns_av_R_equivalents 0.047
_diffrn_reflns_limit_h_max 21
_diffrn_reflns_limit_h_min -21
_diffrn_reflns_limit_k_max 5
_diffrn_reflns_limit_k_min -5
_diffrn_reflns_limit_l_max 26
_diffrn_reflns_limit_l_min -26
_diffrn_reflns_number 11813
_diffrn_reflns_theta_max 52
_diffrn_standards_decay_% none
_diffrn_standards_interval_count 100
_diffrn_standards_number 3
_exptl_absorpt_coefficient_mu 2.003
_exptl_absorpt_correction_T_max 1.000
_exptl_absorpt_correction_T_min 0.698
_exptl_absorpt_correction_type 'refdelf (DIFABS; Walker & Stuart, 1983)'
_exptl_crystal_colour colourless
_exptl_crystal_density_diffrn 1.333
_exptl_crystal_density_meas ?
_exptl_crystal_description prism
_exptl_crystal_size_max 0.6
_exptl_crystal_size_mid 0.5
_exptl_crystal_size_min 0.4
_refine_diff_density_max 0.27
_refine_diff_density_min -0.26
_refine_ls_extinction_coef 203(10)
_refine_ls_extinction_method 'Larson (1970)'
_refine_ls_goodness_of_fit_obs 1.66
_refine_ls_number_parameters 353
_refine_ls_number_reflns 1658
_refine_ls_R_factor_obs 0.051
_refine_ls_shift/esd_max <0.01
_refine_ls_structure_factor_coef F
_refine_ls_weighting_details 'w = 1/[\s(|F|)^2^+0.0002|F|^2^]'
_refine_ls_weighting_scheme calc
_refine_ls_wR_factor_obs 0.054
_reflns_number_observed 1658
_reflns_number_total 3140
_reflns_observed_criterion I>2\s(I)
_cod_data_source_file na1212.cif
_cod_data_source_block na1212a
_cod_depositor_comments
;
The following automatic conversions were performed:

'_exptl_crystal_density_meas' value 'not measured' was changed to '?'
- the value is perceived as not measured.

Automatic conversion script
Id: cif_fix_values 3008 2015-01-20 13:52:24Z robertas 

The following automatic conversions were performed:

'_refine_ls_weighting_scheme' value ' 1/[\s(|F|)^2^+0.0002|F|^2^]'
was changed to 'calc'. New tag '_refine_ls_weighting_details' was
created. The value of the new tag was set to 'w =
1/[\s(|F|)^2^+0.0002|F|^2^]'.

Automatic conversion script
Id: cif_fix_values 3143 2015-03-26 13:38:13Z robertas 
;
_cod_original_cell_volume 2792
_cod_original_sg_symbol_H-M 'P 21/n'
_cod_database_code 2005404

loop_
_symmetry_equiv_pos_as_xyz
x,y,z
1/2+x,1/2-y,1/2+z
-x,-y,-z
1/2-x,1/2+y,1/2-z

loop_
_atom_site_label
_atom_site_fract_x
_atom_site_fract_y
_atom_site_fract_z
_atom_site_U_iso_or_equiv
S(1) .3152(1) .1531(5) .8223(1) .0389
S(2) .6801(2) -.0829(6) .5784(1) .0510
N(1) .3490(4) -.033(1) .7901(3) .0392
N(2) .6381(3) .122(1) .6013(3) .0380
O(1) .3465(3) .393(1) .8278(2) .0436
O(2) .2432(3) .135(1) .7918(2) .0437
O(3) .6545(3) -.326(1) .5831(2) .0573
O(4) .7524(3) -.053(1) .6060(2) .0613
C(1) .3830(4) -.302(2) 1.0501(3) .0563
C(2) .3657(5) -.186(2) .9944(4) .0393
C(3) .3119(5) -.267(2) .9489(4) .0404
C(4) .2940(4) -.169(2) .8967(4) .0329
C(5) .2329(5) -.280(2) .8517(4) .0473
C(6) .3354(5) .030(2) .8904(3) .0274
C(7) .3907(4) .113(2) .9358(4) .0326
C(8) .4384(4) .317(2) .9328(3) .0432
C(9) .4044(4) .007(2) .9875(4) .0375
C(10) .4211(5) -.014(2) .8005(4) .0340
C(11) .4654(6) -.198(2) .8282(4) .0439
C(12) .5333(5) -.191(2) .8330(4) .0515
C(13) .5578(5) .002(2) .8115(4) .0393
C(14) .5133(5) .187(2) .7847(4) .0446
C(15) .4461(5) .180(2) .7787(3) .0416
C(16) .6316(5) .002(2) .8162(4) .0530
C(17) .6370(5) .029(2) .7607(4) .0401
C(18) .6057(5) -.137(2) .7201(5) .0477
C(19) .6056(6) -.115(2) .6672(4) .0467
C(20) .6406(5) .084(2) .6566(4) .0431
C(21) .6738(5) .248(2) .6981(4) .0443
C(22) .6717(5) .223(2) .7500(4) .0509
C(23) .6515(5) .009(2) .5083(4) .0404
C(24) .5934(5) -.090(2) .4687(5) .0500
C(25) .5482(5) -.283(2) .4793(4) .0721
C(26) .5741(5) -.011(2) .4143(5) .0583
C(27) .6097(6) .173(2) .3992(4) .0502
C(28) .6655(5) .268(2) .4397(5) .0458
C(29) .6896(5) .201(2) .4948(4) .0399
C(30) .7507(5) .334(2) .5342(4) .0526
C(31) .5855(5) .259(2) .3405(4) .0785
H(11) 0.4235 -0.2178 1.0775 0.0624
H(12) 0.3436 -0.2848 1.0616 0.0624
H(13) 0.3932 -0.4820 1.0481 0.0624
H(31) 0.2839 -0.4059 0.9540 0.0474
H(51) 0.2252 -0.1937 0.8161 0.0529
H(52) 0.1921 -0.2584 0.8613 0.0529
H(53) 0.2408 -0.4600 0.8479 0.0529
H(81) 0.4742 0.3454 0.9703 0.0456
H(82) 0.4122 0.4735 0.9193 0.0456
H(83) 0.4603 0.2667 0.9068 0.0456
H(91) 0.4430 0.0716 1.0203 0.0397
H(111) 0.4493 -0.3382 0.8450 0.0526
H(121) 0.5646 -0.3285 0.8525 0.0575
H(141) 0.5299 0.3306 0.7693 0.0550
H(151) 0.4148 0.3165 0.7583 0.0467
H(161) 0.6560 0.1433 0.8404 0.0580
H(162) 0.6534 -0.1574 0.8333 0.0580
H(181) 0.5819 -0.2816 0.7286 0.0591
H(191) 0.5813 -0.2380 0.6377 0.0551
H(211) 0.6999 0.3880 0.6907 0.0556
H(221) 0.6953 0.3464 0.7796 0.0619
H(251) 0.5097 -0.3229 0.4439 0.0880
H(252) 0.5751 -0.4362 0.4945 0.0880
H(253) 0.5300 -0.2164 0.5065 0.0880
H(261) 0.5336 -0.0887 0.3852 0.0653
H(281) 0.6916 0.3971 0.4288 0.0537
H(301) 0.7667 0.4578 0.5136 0.0576
H(302) 0.7876 0.2115 0.5526 0.0576
H(303) 0.7383 0.4208 0.5628 0.0576
H(311) 0.6168 0.3901 0.3370 0.0835
H(312) 0.5851 0.1159 0.3161 0.0835
H(313) 0.5387 0.3279 0.3291 0.0835

loop_
_geom_angle_atom_site_label_1
_geom_angle_atom_site_label_2
_geom_angle_atom_site_label_3
_geom_angle
_geom_angle_publ_flag
O(1) S(1) N(1) 108.9(4) yes
O(2) S(1) O(1) 118.1(4) yes
C(6) S(1) O(1) 108.0(4) yes
O(3) S(2) N(2) 107.4(4) yes
O(4) S(2) O(3) 115.3(5) yes
C(23) S(2) O(3) 110.5(5) yes
C(10) N(1) S(1) 119.9(6) yes
C(3) C(2) C(1) 121.8(10) yes
C(9) C(2) C(3) 117.8(9) yes
C(5) C(4) C(3) 117.1(10) yes
C(6) C(4) C(5) 126.1(9) yes
C(7) C(6) S(1) 122.1(8) yes
C(8) C(7) C(6) 123.8(9) yes
C(9) C(7) C(8) 116.9(9) yes
C(11) C(10) N(1) 120.7(10) yes
C(15) C(10) C(11) 117.9(9) yes
C(13) C(12) C(11) 121.7(10) yes
C(16) C(13) C(12) 120.5(10) yes
C(15) C(14) C(13) 121.5(9) yes
C(17) C(16) C(13) 112.1(8) yes
O(2) S(1) N(1) 104.9(4) yes
C(6) S(1) N(1) 107.4(4) yes
C(6) S(1) O(2) 109.1(4) yes
O(4) S(2) N(2) 111.2(4) yes
C(23) S(2) N(2) 99.7(4) yes
C(23) S(2) O(4) 111.5(4) yes
C(20) N(2) S(2) 116.4(6) yes
C(9) C(2) C(1) 120.4(9) yes
C(4) C(3) C(2) 124.4(9) yes
C(6) C(4) C(3) 116.8(8) yes
C(4) C(6) S(1) 117.8(8) yes
C(7) C(6) C(4) 120.8(8) yes
C(9) C(7) C(6) 119.3(8) yes
C(7) C(9) C(2) 121.6(9) yes
C(15) C(10) N(1) 121.1(10) yes
C(12) C(11) C(10) 120.2(9) yes
C(14) C(13) C(12) 117.6(9) yes
C(16) C(13) C(14) 121.9(10) yes
C(14) C(15) C(10) 121.1(9) yes
C(18) C(17) C(16) 119.6(10) yes
C(22) C(17) C(16) 121.1(10) no
C(22) C(17) C(18) 119.2(9) no
C(19) C(18) C(17) 122.4(9) no
C(20) C(19) C(18) 117.9(9) no
C(19) C(20) N(2) 119.6(10) no
C(21) C(20) N(2) 120.7(10) no
C(21) C(20) C(19) 119.5(9) no
C(22) C(21) C(20) 121.0(9) no
C(21) C(22) C(17) 119.8(9) no
C(24) C(23) S(2) 121.7(9) no
C(29) C(23) S(2) 117.0(8) no
C(29) C(23) C(24) 121.2(10) no
C(25) C(24) C(23) 125.2(11) no
C(26) C(24) C(23) 118.8(10) no
C(26) C(24) C(25) 116.0(11) no
C(27) C(26) C(24) 121.8(10) no
C(28) C(27) C(26) 117.2(10) no
C(31) C(27) C(26) 120.0(11) no
C(31) C(27) C(28) 122.8(11) no
C(29) C(28) C(27) 125.6(10) no
C(28) C(29) C(23) 115.2(9) no
C(30) C(29) C(23) 126.6(9) no
C(30) C(29) C(28) 118.2(10) no

loop_
_geom_bond_atom_site_label_1
_geom_bond_atom_site_label_2
_geom_bond_distance
_geom_bond_publ_flag
S(1) N(1) 1.645(7) yes
S(1) O(1) 1.439(6) yes
S(1) O(2) 1.439(5) yes
S(1) C(6) 1.798(8) yes
S(2) N(2) 1.674(7) yes
S(2) O(3) 1.443(6) yes
S(2) O(4) 1.441(6) yes
S(2) C(23) 1.774(9) yes
N(1) C(10) 1.460(10) yes
N(2) C(20) 1.450(10) yes
C(1) C(2) 1.500(10) yes
C(2) C(3) 1.370(10) yes
C(2) C(9) 1.380(10) yes
C(3) C(4) 1.380(10) yes
C(4) C(5) 1.510(10) yes
C(4) C(6) 1.440(10) yes
C(6) C(7) 1.390(10) yes
C(7) C(8) 1.520(10) yes
C(7) C(9) 1.400(10) yes
C(10) C(11) 1.370(10) yes
C(10) C(15) 1.390(10) yes
C(11) C(12) 1.410(10) yes
C(12) C(13) 1.380(10) yes
C(13) C(14) 1.370(10) yes
C(13) C(16) 1.530(10) yes
C(14) C(15) 1.380(10) yes
C(16) C(17) 1.510(10) yes
C(17) C(18) 1.360(10) no
C(17) C(22) 1.370(10) no
C(18) C(19) 1.390(10) no
C(19) C(20) 1.390(10) no
C(20) C(21) 1.370(10) no
C(21) C(22) 1.390(10) no
C(23) C(24) 1.380(10) no
C(23) C(29) 1.440(10) no
C(24) C(25) 1.520(10) no
C(24) C(26) 1.390(10) no
C(26) C(27) 1.400(10) no
C(27) C(28) 1.360(10) no
C(27) C(31) 1.500(10) no
C(28) C(29) 1.380(10) no
C(29) C(30) 1.500(10) no

loop_
_geom_torsion_atom_site_label_1
_geom_torsion_atom_site_label_2
_geom_torsion_atom_site_label_3
_geom_torsion_atom_site_label_4
_geom_torsion
_geom_torsion_publ_flag
C(13) C(16) C(17) C(18) -57.4(13) yes
C(14) C(13) C(16) C(17) -53.1(14) yes
